data_1534124
loop_
_publ_author_name
'Bharitkar, Yogesh P.'
'Das, Mohua'
'Kumari, Neha'
'Kumari, M. Padma'
'Hazra, Abhijit'
'Bhayye, Sagar S.'
'Natarajan, Ramalingam'
'Shah, Siddharth'
'Chatterjee, Sourav'
'Mondal, Nirup B.'

_publ_section_title
;
 Synthesis of Bis-pyrrolizidine-Fused Dispiro-oxindole Analogues of
 Curcumin via One-Pot Azomethine Ylide Cycloaddition: Experimental and
 Computational Approach toward Regio- and Diastereoselection.
;
_journal_issue 18
_journal_name_full 'Organic letters'
_journal_page_first 4440
_journal_page_last 4443
_journal_paper_doi 10.1021/acs.orglett.5b02085
_journal_volume 17
_journal_year 2015
_chemical_formula_moiety 'C47 H48 N4 O8, 2(C H Cl3)'
_chemical_formula_sum 'C49 H50 Cl6 N4 O8'
_chemical_formula_weight 1035.63
_space_group_crystal_system triclinic
_space_group_IT_number 2
_space_group_name_Hall '-P 1'
_space_group_name_H-M_alt 'P -1'
_symmetry_space_group_name_Hall '-P 1'
_symmetry_space_group_name_H-M 'P -1'
_atom_sites_solution_hydrogens geom
_atom_sites_solution_primary direct
_audit_creation_date 2014-12-26
_audit_creation_method
;
Olex2 1.2
(compiled 2014.07.22 svn.r2960 for OlexSys, GUI svn.r4862)
;
_cell_angle_alpha 90.494(13)
_cell_angle_beta 100.476(13)
_cell_angle_gamma 113.249(13)
_cell_formula_units_Z 2
_cell_length_a 13.203(3)
_cell_length_b 13.977(3)
_cell_length_c 14.658(3)
_cell_measurement_reflns_used 1767
_cell_measurement_temperature 296(2)
_cell_measurement_theta_max 17.75
_cell_measurement_theta_min 2.88
_cell_volume 2434.2(10)
_computing_cell_refinement 'SAINT v8.34A (Bruker, 2013)'
_computing_data_reduction 'SAINT v8.34A (Bruker, 2013)'
_computing_molecular_graphics 'Olex2 (Dolomanov et al., 2009)'
_computing_publication_material 'Olex2 (Dolomanov et al., 2009)'
_computing_structure_refinement 'ShelXL (Sheldrick, 2008)'
_computing_structure_solution 'ShelXT (Sheldrick, 2008)'
_diffrn_ambient_temperature 296.15
_diffrn_measured_fraction_theta_full 0.999
_diffrn_measured_fraction_theta_max 0.978
_diffrn_measurement_device_type 'Bruker APEX-II CCD'
_diffrn_measurement_method '\f and \w scans'
_diffrn_radiation_type MoK\a
_diffrn_radiation_wavelength 0.71073
_diffrn_reflns_av_R_equivalents 0.1631
_diffrn_reflns_av_unetI/netI 0.2559
_diffrn_reflns_laue_measured_fraction_full 0.999
_diffrn_reflns_laue_measured_fraction_max 0.978
_diffrn_reflns_limit_h_max 16
_diffrn_reflns_limit_h_min -17
_diffrn_reflns_limit_k_max 18
_diffrn_reflns_limit_k_min -18
_diffrn_reflns_limit_l_max 18
_diffrn_reflns_limit_l_min -19
_diffrn_reflns_number 46496
_diffrn_reflns_point_group_measured_fraction_full 0.999
_diffrn_reflns_point_group_measured_fraction_max 0.978
_diffrn_reflns_theta_full 26.000
_diffrn_reflns_theta_max 27.715
_diffrn_reflns_theta_min 1.592
_diffrn_standards_number 0
_exptl_absorpt_coefficient_mu 0.411
_exptl_absorpt_correction_T_max 0.7456
_exptl_absorpt_correction_T_min 0.6268
_exptl_absorpt_correction_type multi-scan
_exptl_absorpt_process_details
;
SADABS-2014/4 (Bruker,2014) was used for absorption correction.
wR2(int) was 0.1336 before and 0.0705 after correction.
The Ratio of minimum to maximum transmission is 0.8407.
The \l/2 correction factor is 0.00150.
;
_exptl_crystal_density_diffrn 1.413
_exptl_crystal_description needle
_exptl_crystal_F_000 1076
_exptl_crystal_size_max 0.24
_exptl_crystal_size_mid 0.21
_exptl_crystal_size_min 0.16
_refine_diff_density_max 0.329
_refine_diff_density_min -0.552
_refine_diff_density_rms 0.077
_refine_ls_extinction_coef 0.015(3)
_refine_ls_extinction_expression Fc^*^=kFc[1+0.001xFc^2^\l^3^/sin(2\q)]^-1/4^
_refine_ls_extinction_method 'SHELXL-2014/7 (Sheldrick 2014'
_refine_ls_goodness_of_fit_ref 0.934
_refine_ls_hydrogen_treatment constr
_refine_ls_matrix_type full
_refine_ls_number_parameters 650
_refine_ls_number_reflns 11178
_refine_ls_number_restraints 98
_refine_ls_restrained_S_all 0.937
_refine_ls_R_factor_all 0.2899
_refine_ls_R_factor_gt 0.0974
_refine_ls_shift/su_max 0.002
_refine_ls_shift/su_mean 0.000
_refine_ls_structure_factor_coef Fsqd
_refine_ls_weighting_details 'w=1/[\s^2^(Fo^2^)+(0.1612P)^2^] where P=(Fo^2^+2Fc^2^)/3'
_refine_ls_weighting_scheme calc
_refine_ls_wR_factor_gt 0.2499
_refine_ls_wR_factor_ref 0.3544
_reflns_Friedel_coverage 0.000
_reflns_number_gt 3347
_reflns_number_total 11178
_reflns_threshold_expression 'I > 2\s(I)'
_cod_data_source_file ol5b02085_si_003.cif
_cod_data_source_block CL_cy_4Ea_0m_a
_cod_original_cell_volume 2434.2(8)
_cod_database_code 1534124
_shelx_space_group_comment
;
The symmetry employed for this shelxl refinement is uniquely defined
by the following loop, which should always be used as a source of
symmetry information in preference to the above space-group names.
They are only intended as comments.
;
_olex2_refinement_description
;
1. Fixed Uiso
 At 1.2 times of:
  All C(H) groups, All C(H,H) groups, All N(H) groups
 At 1.5 times of:
  All C(H,H,H) groups, All O(H) groups
2. Restrained distances
 Cl6B-C48 \\sim Cl6A-C48 \\sim Cl5B-C48 \\sim Cl5A-C48 \\sim Cl4A-C48 \\sim
Cl4B-C48
 with sigma of 0.02
 Cl1A-C49 \\sim Cl1B-C49
 with sigma of 0.02
3. Rigid bond restraints
 Cl4B, Cl5B, Cl6B, Cl4A, Cl5A, Cl6A
 with sigma for 1-2 distances of 0.01 and sigma for 1-3 distances of 0.01
 Cl1B, Cl1A, Cl2, Cl3
 with sigma for 1-2 distances of 0.01 and sigma for 1-3 distances of 0.01
4. Uiso/Uaniso restraints and constraints
Cl4B \\sim Cl5B \\sim Cl6B \\sim Cl4A \\sim Cl5A \\sim Cl6A: within 1.7A with
sigma of 0.04 and sigma for terminal atoms of 0.08
Cl1B \\sim Cl1A \\sim Cl2 \\sim Cl3: within 1.7A with sigma of 0.04 and sigma
for terminal atoms of 0.08
Uanis(Cl5B) \\sim Ueq, Uanis(Cl6A) \\sim Ueq, Uanis(Cl5A) \\sim Ueq,
Uanis(Cl6B) \\sim Ueq, Uanis(Cl4B) \\sim Ueq, Uanis(Cl4A) \\sim Ueq: with sigma
of 0.1 and sigma for terminal atoms of 0.2
Uanis(Cl1A) \\sim Ueq, Uanis(Cl1B) \\sim Ueq: with sigma of 0.1 and sigma for
terminal atoms of 0.2
5. Rigid body (RIGU) restrains
 Cl4B, Cl4A, Cl6B, Cl6A, Cl5A, Cl5B, Cl1A, Cl1B
 with sigma for 1-2 distances of 0.004 and sigma for 1-3 distances of 0.004
6. Others
 Sof(Cl1B)=Sof(H49A)=1-FVAR(1)
 Sof(Cl1A)=Sof(H49)=FVAR(1)
 Sof(Cl4B)=Sof(Cl5B)=Sof(Cl6B)=Sof(H48A)=1-FVAR(2)
 Sof(Cl4A)=Sof(Cl5A)=Sof(Cl6A)=Sof(H48)=FVAR(2)
7.a Ternary CH refined with riding coordinates:
 C3(H3A), C4(H4A), C5(H5A), C25(H25), C26(H26), C27(H27), C49(H49), C49(H49A),
 C48(H48), C48(H48A)
7.b Secondary CH2 refined with riding coordinates:
 C6(H6A,H6B), C7(H7A,H7B), C8(H8A,H8B), C29(H29A,H29B), C30(H30A,H30B),
 C31(H31A,H31B)
7.c Aromatic/amide H refined with riding coordinates:
 N1(H1), N4(H4), C1(H1A), C12(H12), C13(H13), C15(H15), C18(H18), C19(H19),
 C22(H22), C35(H35), C37(H37), C38(H38), C41(H41), C42(H42), C47(H47)
7.d Idealised Me refined as rotating group:
 C16(H16A,H16B,H16C), C23(H23A,H23B,H23C), C39(H39A,H39B,H39C), C45(H45A,H45B,
 H45C)
7.e Idealised tetrahedral OH refined as rotating group:
 O3(H3), O5(H5), O6(H6)
;
_shelx_shelxl_version_number 2014/7
_olex2_submission_special_instructions 'No special instructions were received'

loop_
_space_group_symop_operation_xyz
'x, y, z'
'-x, -y, -z'

loop_
_atom_site_label
_atom_site_type_symbol
_atom_site_fract_x
_atom_site_fract_y
_atom_site_fract_z
_atom_site_U_iso_or_equiv
_atom_site_adp_type
_atom_site_occupancy
_atom_site_site_symmetry_order
_atom_site_calc_flag
_atom_site_refinement_flags_posn
_atom_site_refinement_flags_adp
_atom_site_refinement_flags_occupancy
_atom_site_disorder_assembly
_atom_site_disorder_group
O1 O 0.5582(4) 0.6306(3) 0.9482(3) 0.0584(11) Uani 1 1 d . . . . .
O2 O 0.7716(4) 1.1226(3) 0.7542(3) 0.0669(13) Uani 1 1 d . . . . .
O3 O 0.9484(4) 1.1942(3) 0.6730(3) 0.0603(12) Uani 1 1 d . . . . .
H3 H 1.0086 1.2128 0.6560 0.091 Uiso 1 1 calc GR . . . .
O4 O 0.5871(3) 0.5899(3) 0.7066(3) 0.0570(11) Uani 1 1 d . . . . .
O5 O 0.6138(3) 0.5556(3) 0.5443(3) 0.0588(12) Uani 1 1 d . . . . .
H5 H 0.5855 0.5425 0.5905 0.088 Uiso 1 1 calc GR . . . .
O6 O 0.7608(4) 0.1678(3) 0.5277(4) 0.0818(15) Uani 1 1 d . . . . .
H6 H 0.8208 0.1781 0.5628 0.123 Uiso 1 1 calc GR . . . .
O7 O 0.5769(4) 0.1651(3) 0.4202(3) 0.0752(14) Uani 1 1 d . . . . .
O8 O 0.9835(3) 0.8614(3) 0.5087(3) 0.0584(12) Uani 1 1 d . . . . .
N1 N 0.6149(4) 0.4950(4) 0.9517(3) 0.0543(14) Uani 1 1 d . . . . .
H1 H 0.5631 0.4514 0.9766 0.065 Uiso 1 1 calc R . . . .
N2 N 0.8104(4) 0.7277(3) 0.9813(3) 0.0485(13) Uani 1 1 d . . . . .
N3 N 0.8250(4) 0.7129(3) 0.3492(3) 0.0496(13) Uani 1 1 d . . . . .
N4 N 0.8383(4) 0.9150(4) 0.4780(4) 0.0617(15) Uani 1 1 d . . . . .
H4 H 0.8763 0.9804 0.4953 0.074 Uiso 1 1 calc R . . . .
C1 C 0.7549(5) 0.6803(4) 0.6558(4) 0.0476(15) Uani 1 1 d . . . . .
H1A H 0.8281 0.7311 0.6705 0.057 Uiso 1 1 calc R . . . .
C2 C 0.6884(5) 0.6605(4) 0.7231(4) 0.0457(15) Uani 1 1 d . . . . .
C3 C 0.7288(5) 0.7193(4) 0.8198(4) 0.0444(14) Uani 1 1 d . . . . .
H3A H 0.6756 0.7498 0.8287 0.053 Uiso 1 1 calc R . . . .
C4 C 0.8489(5) 0.8084(4) 0.8403(4) 0.0424(14) Uani 1 1 d . . . . .
H4A H 0.9019 0.7795 0.8272 0.051 Uiso 1 1 calc R . . . .
C5 C 0.8682(5) 0.8303(4) 0.9461(4) 0.0464(15) Uani 1 1 d . . . . .
H5A H 0.8357 0.8792 0.9610 0.056 Uiso 1 1 calc R . . . .
C6 C 0.9929(5) 0.8699(5) 0.9969(5) 0.0656(19) Uani 1 1 d . . . . .
H6A H 1.0430 0.9061 0.9559 0.079 Uiso 1 1 calc R . . . .
H6B H 1.0076 0.9167 1.0515 0.079 Uiso 1 1 calc R . . . .
C7 C 1.0076(6) 0.7718(5) 1.0240(5) 0.073(2) Uani 1 1 d . . . . .
H7A H 1.0676 0.7863 1.0782 0.087 Uiso 1 1 calc R . . . .
H7B H 1.0237 0.7390 0.9732 0.087 Uiso 1 1 calc R . . . .
C8 C 0.8941(6) 0.7037(5) 1.0459(4) 0.0634(19) Uani 1 1 d . . . . .
H8A H 0.8797 0.6303 1.0368 0.076 Uiso 1 1 calc R . . . .
H8B H 0.8919 0.7195 1.1098 0.076 Uiso 1 1 calc R . . . .
C9 C 0.7365(4) 0.6506(4) 0.9005(4) 0.0416(14) Uani 1 1 d . . . . .
C10 C 0.6250(5) 0.5921(5) 0.9354(4) 0.0462(15) Uani 1 1 d . . . . .
C11 C 0.7009(5) 0.4734(4) 0.9224(4) 0.0497(16) Uani 1 1 d . . . . .
C12 C 0.7194(6) 0.3838(5) 0.9294(5) 0.0631(18) Uani 1 1 d . . . . .
H12 H 0.6745 0.3277 0.9576 0.076 Uiso 1 1 calc R . . . .
C13 C 0.8066(6) 0.3798(5) 0.8932(5) 0.069(2) Uani 1 1 d . . . . .
H13 H 0.8203 0.3195 0.8979 0.082 Uiso 1 1 calc R . . . .
C14 C 0.8760(6) 0.4619(6) 0.8497(5) 0.0664(19) Uani 1 1 d . . . . .
C15 C 0.8574(5) 0.5539(4) 0.8473(4) 0.0502(16) Uani 1 1 d . . . . .
H15 H 0.9034 0.6110 0.8208 0.060 Uiso 1 1 calc R . . . .
C16 C 0.9671(7) 0.4531(7) 0.8076(6) 0.101(3) Uani 1 1 d . . . . .
H16A H 0.9635 0.4777 0.7466 0.152 Uiso 1 1 calc GR . . . .
H16B H 0.9574 0.3813 0.8028 0.152 Uiso 1 1 calc GR . . . .
H16C H 1.0390 0.4946 0.8462 0.152 Uiso 1 1 calc GR . . . .
C17 C 0.8677(5) 0.9068(4) 0.7886(4) 0.0423(14) Uani 1 1 d . . . . .
C18 C 0.9591(5) 0.9463(4) 0.7455(4) 0.0482(15) Uani 1 1 d . . . . .
H18 H 1.0031 0.9086 0.7434 0.058 Uiso 1 1 calc R . . . .
C19 C 0.9869(5) 1.0404(5) 0.7056(4) 0.0519(16) Uani 1 1 d . . . . .
H19 H 1.0485 1.0645 0.6768 0.062 Uiso 1 1 calc R . . . .
C20 C 0.9237(5) 1.0985(4) 0.7081(4) 0.0509(16) Uani 1 1 d . . . . .
C21 C 0.8287(5) 1.0591(4) 0.7516(4) 0.0492(15) Uani 1 1 d . . . . .
C22 C 0.8035(5) 0.9646(4) 0.7904(4) 0.0447(15) Uani 1 1 d . . . . .
H22 H 0.7415 0.9390 0.8187 0.054 Uiso 1 1 calc R . . . .
C23 C 0.6830(6) 1.0925(5) 0.8049(5) 0.072(2) Uani 1 1 d . . . . .
H23A H 0.6261 1.0255 0.7788 0.108 Uiso 1 1 calc GR . . . .
H23B H 0.6507 1.1434 0.8011 0.108 Uiso 1 1 calc GR . . . .
H23C H 0.7124 1.0883 0.8689 0.108 Uiso 1 1 calc GR . . . .
C24 C 0.7158(5) 0.6269(4) 0.5679(4) 0.0460(15) Uani 1 1 d . . . . .
C25 C 0.7847(5) 0.6442(4) 0.4941(4) 0.0431(14) Uani 1 1 d . . . . .
H25 H 0.8620 0.6568 0.5243 0.052 Uiso 1 1 calc R . . . .
C26 C 0.7422(5) 0.5515(4) 0.4185(4) 0.0446(15) Uani 1 1 d . . . . .
H26 H 0.6628 0.5355 0.3931 0.054 Uiso 1 1 calc R . . . .
C27 C 0.8077(5) 0.5992(4) 0.3427(4) 0.0501(16) Uani 1 1 d . . . . .
H27 H 0.8807 0.5939 0.3556 0.060 Uiso 1 1 calc R . . . .
C28 C 0.7886(4) 0.7372(4) 0.4347(4) 0.0431(14) Uani 1 1 d . . . . .
C29 C 0.7468(6) 0.5544(5) 0.2441(4) 0.0655(19) Uani 1 1 d . . . . .
H29A H 0.6940 0.4824 0.2430 0.079 Uiso 1 1 calc R . . . .
H29B H 0.7997 0.5571 0.2051 0.079 Uiso 1 1 calc R . . . .
C30 C 0.6858(6) 0.6236(6) 0.2113(5) 0.073(2) Uani 1 1 d . . . . .
H30A H 0.6149 0.6013 0.2320 0.087 Uiso 1 1 calc R . . . .
H30B H 0.6715 0.6224 0.1439 0.087 Uiso 1 1 calc R . . . .
C31 C 0.7667(6) 0.7322(5) 0.2562(4) 0.0592(17) Uani 1 1 d . . . . .
H31A H 0.8208 0.7670 0.2178 0.071 Uiso 1 1 calc R . . . .
H31B H 0.7260 0.7750 0.2653 0.071 Uiso 1 1 calc R . . . .
C32 C 0.6859(5) 0.7634(4) 0.4193(4) 0.0437(14) Uani 1 1 d . . . . .
C33 C 0.7198(6) 0.8696(4) 0.4442(4) 0.0555(17) Uani 1 1 d . . . . .
C34 C 0.8846(5) 0.8445(4) 0.4799(4) 0.0476(15) Uani 1 1 d . . . . .
C35 C 0.5723(5) 0.7023(4) 0.3856(4) 0.0494(15) Uani 1 1 d . . . . .
H35 H 0.5484 0.6307 0.3718 0.059 Uiso 1 1 calc R . . . .
C36 C 0.4945(5) 0.7470(5) 0.3722(4) 0.0541(16) Uani 1 1 d . . . . .
C37 C 0.5314(6) 0.8540(5) 0.3957(5) 0.0683(19) Uani 1 1 d . . . . .
H37 H 0.4793 0.8842 0.3874 0.082 Uiso 1 1 calc R . . . .
C38 C 0.6441(6) 0.9166(5) 0.4314(5) 0.0649(19) Uani 1 1 d . . . . .
H38 H 0.6680 0.9880 0.4462 0.078 Uiso 1 1 calc R . . . .
C39 C 0.3711(5) 0.6774(5) 0.3324(5) 0.070(2) Uani 1 1 d . . . . .
H39A H 0.3665 0.6287 0.2837 0.105 Uiso 1 1 calc GR . . . .
H39B H 0.3324 0.7200 0.3078 0.105 Uiso 1 1 calc GR . . . .
H39C H 0.3368 0.6398 0.3809 0.105 Uiso 1 1 calc GR . . . .
C40 C 0.7496(5) 0.4504(4) 0.4495(4) 0.0487(15) Uani 1 1 d . . . . .
C41 C 0.8472(5) 0.4496(4) 0.5071(4) 0.0547(17) Uani 1 1 d . . . . .
H41 H 0.9088 0.5122 0.5281 0.066 Uiso 1 1 calc R . . . .
C42 C 0.8516(5) 0.3556(4) 0.5325(4) 0.0574(17) Uani 1 1 d . . . . .
H42 H 0.9163 0.3555 0.5704 0.069 Uiso 1 1 calc R . . . .
C43 C 0.7598(6) 0.2619(5) 0.5017(4) 0.0587(17) Uani 1 1 d . . . . .
C44 C 0.6627(5) 0.2627(4) 0.4454(4) 0.0527(16) Uani 1 1 d . . . . .
C45 C 0.4706(6) 0.1641(5) 0.3710(6) 0.086(2) Uani 1 1 d . . . . .
H45A H 0.4788 0.1889 0.3108 0.128 Uiso 1 1 calc GR . . . .
H45B H 0.4490 0.2087 0.4060 0.128 Uiso 1 1 calc GR . . . .
H45C H 0.4138 0.0941 0.3637 0.128 Uiso 1 1 calc GR . . . .
C46 C 0.7705(5) 0.5599(4) 0.8844(4) 0.0423(14) Uani 1 1 d . . . . .
C47 C 0.6575(5) 0.3558(4) 0.4199(4) 0.0505(16) Uani 1 1 d . . . . .
H47 H 0.5922 0.3554 0.3827 0.061 Uiso 1 1 calc R . . . .
Cl1A Cl 0.7427(12) 0.9682(13) 1.0796(17) 0.273(7) Uani 0.81(3) 1 d . U P A 1
Cl1B Cl 0.7669(12) 0.9342(12) 1.1150(10) 0.074(9) Uani 0.19(3) 1 d . U P A 2
Cl3 Cl 0.5436(5) 0.8799(5) 0.9615(4) 0.265(3) Uani 1 1 d . U . . .
Cl2 Cl 0.5545(2) 0.8207(3) 1.1461(2) 0.1521(12) Uani 1 1 d . U . . .
C49 C 0.6274(8) 0.8558(7) 1.0551(6) 0.111(3) Uani 1 1 d . . . . .
H49 H 0.6478 0.7992 1.0369 0.133 Uiso 0.81(3) 1 calc R . P A 1
H49A H 0.6317 0.7910 1.0342 0.133 Uiso 0.19(3) 1 calc R . P A 2
Cl4A Cl 0.9279(6) 0.2707(7) 0.3135(5) 0.209(4) Uani 0.727(9) 1 d . U P B 1
Cl5A Cl 0.7922(7) 0.2762(7) 0.1480(5) 0.267(5) Uani 0.727(9) 1 d . U P B 1
Cl6A Cl 0.6891(9) 0.1155(5) 0.2538(6) 0.270(5) Uani 0.727(9) 1 d . U P B 1
Cl4B Cl 0.896(3) 0.261(3) 0.205(3) 0.398(18) Uani 0.273(9) 1 d . U P B 2
Cl5B Cl 0.674(2) 0.251(3) 0.186(2) 0.365(17) Uani 0.273(9) 1 d . U P B 2
Cl6B Cl 0.818(3) 0.142(3) 0.308(3) 0.358(16) Uani 0.273(9) 1 d . U P B 2
C48 C 0.7882(10) 0.2436(11) 0.2622(8) 0.192(6) Uani 1 1 d . . . . .
H48 H 0.7627 0.2893 0.2939 0.230 Uiso 0.727(9) 1 calc R . P B 1
H48A H 0.8151 0.3007 0.3116 0.230 Uiso 0.273(9) 1 calc R . P B 2

loop_
_atom_site_aniso_label
_atom_site_aniso_U_11
_atom_site_aniso_U_22
_atom_site_aniso_U_33
_atom_site_aniso_U_23
_atom_site_aniso_U_13
_atom_site_aniso_U_12
O1 0.061(3) 0.051(3) 0.068(3) 0.012(2) 0.030(2) 0.020(2)
O2 0.072(3) 0.059(3) 0.082(3) 0.025(2) 0.030(3) 0.033(3)
O3 0.069(3) 0.046(2) 0.070(3) 0.024(2) 0.031(2) 0.020(2)
O4 0.044(2) 0.056(2) 0.056(3) -0.001(2) 0.012(2) 0.003(2)
O5 0.044(2) 0.058(3) 0.054(3) -0.006(2) 0.014(2) -0.001(2)
O6 0.091(4) 0.044(3) 0.102(4) 0.009(3) -0.005(3) 0.029(2)
O7 0.083(3) 0.035(2) 0.086(3) -0.003(2) -0.001(3) 0.008(2)
O8 0.047(3) 0.044(2) 0.065(3) 0.007(2) 0.005(2) 0.001(2)
N1 0.060(3) 0.035(3) 0.067(4) 0.019(2) 0.028(3) 0.011(2)
N2 0.062(3) 0.038(3) 0.035(3) 0.003(2) 0.007(2) 0.010(2)
N3 0.060(3) 0.039(3) 0.044(3) 0.009(2) 0.014(3) 0.012(2)
N4 0.060(4) 0.034(3) 0.069(4) -0.007(3) 0.002(3) 0.001(3)
C1 0.044(3) 0.046(3) 0.045(4) -0.001(3) 0.010(3) 0.009(3)
C2 0.047(4) 0.037(3) 0.052(4) 0.003(3) 0.004(3) 0.018(3)
C3 0.047(3) 0.036(3) 0.052(4) 0.011(3) 0.017(3) 0.015(3)
C4 0.050(3) 0.029(3) 0.047(4) 0.009(3) 0.008(3) 0.015(3)
C5 0.060(4) 0.034(3) 0.040(3) 0.000(3) 0.006(3) 0.016(3)
C6 0.067(4) 0.060(4) 0.056(4) 0.014(3) 0.002(4) 0.015(3)
C7 0.071(5) 0.074(5) 0.065(5) 0.004(4) -0.006(4) 0.029(4)
C8 0.084(5) 0.044(4) 0.048(4) 0.006(3) -0.001(4) 0.017(4)
C9 0.050(3) 0.037(3) 0.042(3) 0.009(3) 0.020(3) 0.017(3)
C10 0.048(4) 0.044(4) 0.044(4) 0.002(3) 0.013(3) 0.013(3)
C11 0.055(4) 0.039(3) 0.048(4) 0.002(3) 0.005(3) 0.014(3)
C12 0.071(5) 0.043(4) 0.078(5) 0.023(3) 0.022(4) 0.023(3)
C13 0.075(5) 0.044(4) 0.087(5) 0.011(4) -0.001(4) 0.031(4)
C14 0.066(5) 0.073(5) 0.068(5) -0.008(4) 0.004(4) 0.040(4)
C15 0.052(4) 0.043(3) 0.057(4) 0.016(3) 0.015(3) 0.018(3)
C16 0.095(6) 0.112(7) 0.127(7) 0.011(6) 0.031(6) 0.070(6)
C17 0.050(3) 0.033(3) 0.039(3) 0.004(3) 0.007(3) 0.013(3)
C18 0.052(4) 0.045(3) 0.053(4) 0.008(3) 0.021(3) 0.019(3)
C19 0.059(4) 0.048(4) 0.054(4) 0.017(3) 0.030(3) 0.019(3)
C20 0.059(4) 0.040(3) 0.052(4) 0.015(3) 0.015(3) 0.016(3)
C21 0.052(4) 0.035(3) 0.061(4) 0.009(3) 0.008(3) 0.019(3)
C22 0.039(3) 0.039(3) 0.050(4) 0.005(3) 0.006(3) 0.010(3)
C23 0.066(4) 0.054(4) 0.102(6) 0.005(4) 0.026(4) 0.027(4)
C24 0.041(3) 0.039(3) 0.056(4) 0.011(3) 0.010(3) 0.013(3)
C25 0.045(3) 0.031(3) 0.047(4) 0.004(3) 0.004(3) 0.011(3)
C26 0.050(4) 0.031(3) 0.048(4) 0.002(3) 0.005(3) 0.014(3)
C27 0.054(4) 0.038(3) 0.055(4) 0.006(3) 0.016(3) 0.013(3)
C28 0.044(3) 0.031(3) 0.045(4) -0.002(3) 0.005(3) 0.008(3)
C29 0.093(5) 0.048(4) 0.054(4) 0.002(3) 0.030(4) 0.020(4)
C30 0.078(5) 0.080(5) 0.050(4) -0.001(4) 0.009(4) 0.024(4)
C31 0.073(4) 0.063(4) 0.042(4) 0.006(3) 0.013(3) 0.028(4)
C32 0.048(4) 0.038(3) 0.043(4) 0.004(3) 0.008(3) 0.015(3)
C33 0.069(4) 0.033(3) 0.061(4) 0.001(3) 0.016(4) 0.015(3)
C34 0.050(4) 0.032(3) 0.049(4) 0.002(3) 0.008(3) 0.004(3)
C35 0.062(4) 0.036(3) 0.048(4) 0.006(3) 0.015(3) 0.015(3)
C36 0.063(4) 0.059(4) 0.051(4) 0.012(3) 0.015(3) 0.034(4)
C37 0.072(5) 0.063(5) 0.079(5) 0.014(4) 0.014(4) 0.038(4)
C38 0.076(5) 0.049(4) 0.067(5) 0.000(3) 0.007(4) 0.025(4)
C39 0.060(4) 0.080(5) 0.068(5) 0.010(4) 0.005(4) 0.028(4)
C40 0.054(4) 0.038(3) 0.050(4) 0.004(3) 0.016(3) 0.013(3)
C41 0.050(4) 0.038(3) 0.062(4) -0.002(3) 0.003(3) 0.008(3)
C42 0.057(4) 0.043(4) 0.071(5) 0.010(3) 0.003(3) 0.023(3)
C43 0.077(5) 0.039(4) 0.060(4) 0.007(3) 0.009(4) 0.026(3)
C44 0.060(4) 0.038(3) 0.049(4) -0.004(3) 0.003(3) 0.012(3)
C45 0.070(5) 0.052(4) 0.096(6) 0.006(4) -0.007(4) -0.005(4)
C46 0.053(4) 0.038(3) 0.034(3) 0.009(3) 0.009(3) 0.016(3)
C47 0.057(4) 0.036(3) 0.050(4) -0.001(3) 0.003(3) 0.013(3)
Cl1A 0.218(7) 0.147(7) 0.403(14) -0.086(9) 0.195(8) -0.035(6)
Cl1B 0.084(10) 0.054(8) 0.072(14) 0.009(6) 0.033(8) 0.007(6)
Cl3 0.388(8) 0.281(6) 0.193(4) 0.117(4) 0.081(5) 0.193(6)
Cl2 0.110(2) 0.191(3) 0.153(3) 0.046(2) 0.0436(19) 0.050(2)
C49 0.120(7) 0.088(6) 0.117(8) 0.003(6) 0.050(6) 0.022(6)
Cl4A 0.204(6) 0.315(9) 0.151(5) -0.016(5) 0.015(4) 0.157(6)
Cl5A 0.219(8) 0.317(9) 0.158(6) 0.084(6) -0.010(5) 0.015(6)
Cl6A 0.387(12) 0.174(6) 0.296(9) 0.053(6) 0.223(9) 0.094(7)
Cl4B 0.44(3) 0.37(3) 0.31(3) 0.09(2) 0.10(3) 0.07(3)
Cl5B 0.41(4) 0.40(4) 0.30(3) 0.08(3) 0.15(3) 0.14(3)
Cl6B 0.40(3) 0.43(3) 0.48(3) 0.25(3) 0.27(3) 0.33(3)
C48 0.211(18) 0.211(17) 0.154(14) 0.007(12) 0.063(13) 0.074(15)

loop_
_atom_type_symbol
_atom_type_description
_atom_type_scat_dispersion_real
_atom_type_scat_dispersion_imag
_atom_type_scat_source
C C 0.0033 0.0016 'International Tables Vol C Tables 4.2.6.8 and 6.1.1.4'
H H 0.0000 0.0000 'International Tables Vol C Tables 4.2.6.8 and 6.1.1.4'
Cl Cl 0.1484 0.1585 'International Tables Vol C Tables 4.2.6.8 and 6.1.1.4'
N N 0.0061 0.0033 'International Tables Vol C Tables 4.2.6.8 and 6.1.1.4'
O O 0.0106 0.0060 'International Tables Vol C Tables 4.2.6.8 and 6.1.1.4'

loop_
_geom_angle_atom_site_label_1
_geom_angle_atom_site_label_2
_geom_angle_atom_site_label_3
_geom_angle
C21 O2 C23 118.2(5)
C20 O3 H3 109.5
C24 O5 H5 109.5
C43 O6 H6 109.5
C44 O7 C45 115.5(5)
C10 N1 H1 124.4
C10 N1 C11 111.1(5)
C11 N1 H1 124.4
C5 N2 C9 108.9(4)
C8 N2 C5 108.6(4)
C8 N2 C9 119.7(5)
C27 N3 C31 107.0(4)
C28 N3 C27 109.4(4)
C28 N3 C31 117.0(5)
C33 N4 H4 123.6
C34 N4 H4 123.6
C34 N4 C33 112.8(5)
C2 C1 H1A 118.8
C24 C1 H1A 118.8
C24 C1 C2 122.4(5)
O4 C2 C1 121.2(5)
O4 C2 C3 115.4(5)
C1 C2 C3 123.4(5)
C2 C3 H3A 107.9
C2 C3 C4 116.6(5)
C2 C3 C9 114.4(4)
C4 C3 H3A 107.9
C9 C3 H3A 107.9
C9 C3 C4 101.7(4)
C3 C4 H4A 108.3
C5 C4 C3 101.0(4)
C5 C4 H4A 108.3
C17 C4 C3 117.6(5)
C17 C4 H4A 108.3
C17 C4 C5 112.8(4)
N2 C5 C4 105.6(4)
N2 C5 H5A 110.4
N2 C5 C6 105.4(4)
C4 C5 H5A 110.4
C4 C5 C6 114.4(5)
C6 C5 H5A 110.4
C5 C6 H6A 110.9
C5 C6 H6B 110.9
H6A C6 H6B 109.0
C7 C6 C5 104.1(5)
C7 C6 H6A 110.9
C7 C6 H6B 110.9
C6 C7 H7A 111.2
C6 C7 H7B 111.2
C6 C7 C8 102.8(5)
H7A C7 H7B 109.1
C8 C7 H7A 111.2
C8 C7 H7B 111.2
N2 C8 C7 106.0(5)
N2 C8 H8A 110.5
N2 C8 H8B 110.5
C7 C8 H8A 110.5
C7 C8 H8B 110.5
H8A C8 H8B 108.7
N2 C9 C3 104.0(4)
N2 C9 C10 103.4(4)
N2 C9 C46 114.4(4)
C3 C9 C10 115.5(5)
C46 C9 C3 118.3(4)
C46 C9 C10 100.6(4)
O1 C10 N1 125.7(5)
O1 C10 C9 125.2(5)
N1 C10 C9 109.0(5)
C12 C11 N1 128.0(6)
C12 C11 C46 122.0(6)
C46 C11 N1 110.0(5)
C11 C12 H12 121.2
C11 C12 C13 117.5(6)
C13 C12 H12 121.2
C12 C13 H13 118.3
C12 C13 C14 123.3(6)
C14 C13 H13 118.3
C13 C14 C15 117.4(6)
C13 C14 C16 121.9(7)
C15 C14 C16 120.7(7)
C14 C15 H15 120.0
C46 C15 C14 120.1(6)
C46 C15 H15 120.0
C14 C16 H16A 109.5
C14 C16 H16B 109.5
C14 C16 H16C 109.5
H16A C16 H16B 109.5
H16A C16 H16C 109.5
H16B C16 H16C 109.5
C18 C17 C4 119.2(5)
C18 C17 C22 117.7(5)
C22 C17 C4 122.8(5)
C17 C18 H18 119.1
C19 C18 C17 121.9(5)
C19 C18 H18 119.1
C18 C19 H19 119.8
C20 C19 C18 120.5(5)
C20 C19 H19 119.8
O3 C20 C19 123.8(5)
O3 C20 C21 117.5(5)
C19 C20 C21 118.7(5)
O2 C21 C20 115.6(5)
O2 C21 C22 125.3(6)
C22 C21 C20 119.0(5)
C17 C22 H22 118.9
C21 C22 C17 122.2(6)
C21 C22 H22 118.9
O2 C23 H23A 109.5
O2 C23 H23B 109.5
O2 C23 H23C 109.5
H23A C23 H23B 109.5
H23A C23 H23C 109.5
H23B C23 H23C 109.5
O5 C24 C1 120.8(5)
O5 C24 C25 115.0(5)
C1 C24 C25 124.2(5)
C24 C25 H25 108.2
C24 C25 C26 114.3(4)
C24 C25 C28 115.3(5)
C26 C25 H25 108.2
C26 C25 C28 102.2(4)
C28 C25 H25 108.2
C25 C26 H26 107.3
C27 C26 C25 102.9(4)
C27 C26 H26 107.3
C40 C26 C25 117.0(5)
C40 C26 H26 107.3
C40 C26 C27 114.7(5)
N3 C27 C26 104.9(4)
N3 C27 H27 109.9
N3 C27 C29 106.8(5)
C26 C27 H27 109.9
C29 C27 C26 115.2(5)
C29 C27 H27 109.9
N3 C28 C25 103.2(4)
N3 C28 C32 116.8(5)
N3 C28 C34 104.6(4)
C25 C28 C34 113.0(5)
C32 C28 C25 117.3(5)
C32 C28 C34 101.7(4)
C27 C29 H29A 110.9
C27 C29 H29B 110.9
C27 C29 C30 104.4(5)
H29A C29 H29B 108.9
C30 C29 H29A 110.9
C30 C29 H29B 110.9
C29 C30 H30A 111.0
C29 C30 H30B 111.0
C29 C30 C31 104.0(5)
H30A C30 H30B 109.0
C31 C30 H30A 111.0
C31 C30 H30B 111.0
N3 C31 C30 104.7(5)
N3 C31 H31A 110.8
N3 C31 H31B 110.8
C30 C31 H31A 110.8
C30 C31 H31B 110.8
H31A C31 H31B 108.9
C33 C32 C28 109.1(5)
C35 C32 C28 131.8(5)
C35 C32 C33 119.0(6)
C32 C33 N4 108.8(5)
C38 C33 N4 129.5(5)
C38 C33 C32 121.6(6)
O8 C34 N4 126.5(5)
O8 C34 C28 126.2(6)
N4 C34 C28 107.2(5)
C32 C35 H35 119.7
C36 C35 C32 120.7(5)
C36 C35 H35 119.7
C35 C36 C37 119.0(6)
C35 C36 C39 118.8(6)
C37 C36 C39 122.2(6)
C36 C37 H37 119.2
C38 C37 C36 121.6(6)
C38 C37 H37 119.2
C33 C38 C37 118.1(6)
C33 C38 H38 120.9
C37 C38 H38 120.9
C36 C39 H39A 109.5
C36 C39 H39B 109.5
C36 C39 H39C 109.5
H39A C39 H39B 109.5
H39A C39 H39C 109.5
H39B C39 H39C 109.5
C41 C40 C26 121.9(5)
C47 C40 C26 119.1(5)
C47 C40 C41 119.0(5)
C40 C41 H41 119.9
C42 C41 C40 120.3(5)
C42 C41 H41 119.9
C41 C42 H42 119.9
C43 C42 C41 120.2(6)
C43 C42 H42 119.9
O6 C43 C42 121.4(6)
O6 C43 C44 118.9(6)
C42 C43 C44 119.6(6)
O7 C44 C43 114.2(5)
O7 C44 C47 125.2(6)
C47 C44 C43 120.6(5)
O7 C45 H45A 109.5
O7 C45 H45B 109.5
O7 C45 H45C 109.5
H45A C45 H45B 109.5
H45A C45 H45C 109.5
H45B C45 H45C 109.5
C11 C46 C9 108.1(5)
C15 C46 C9 132.2(5)
C15 C46 C11 119.5(5)
C40 C47 H47 119.8
C44 C47 C40 120.3(6)
C44 C47 H47 119.8
Cl1A C49 Cl3 103.9(13)
Cl1A C49 Cl2 114.0(8)
Cl1A C49 H49 109.8
Cl1B C49 H49A 103.9
Cl3 C49 Cl1B 130.6(7)
Cl3 C49 Cl2 109.4(5)
Cl3 C49 H49 109.8
Cl3 C49 H49A 103.9
Cl2 C49 Cl1B 102.5(7)
Cl2 C49 H49 109.8
Cl2 C49 H49A 103.9
C48 Cl4B Cl6B 48.2(8)
C48 Cl6B Cl4B 47.4(9)
Cl4A C48 H48 109.1
Cl5A C48 Cl4A 104.7(8)
Cl5A C48 H48 109.1
Cl6A C48 Cl4A 118.6(10)
Cl6A C48 Cl5A 105.9(7)
Cl6A C48 H48 109.1
Cl4B C48 Cl5B 110.2(17)
Cl4B C48 Cl6B 84.4(16)
Cl4B C48 H48A 108.0
Cl5B C48 H48A 108.0
Cl6B C48 Cl5B 134(2)
Cl6B C48 H48A 108.0

loop_
_geom_bond_atom_site_label_1
_geom_bond_atom_site_label_2
_geom_bond_distance
O1 C10 1.239(7)
O2 C21 1.376(7)
O2 C23 1.425(7)
O3 H3 0.8200
O3 C20 1.374(6)
O4 C2 1.288(6)
O5 H5 0.8200
O5 C24 1.301(6)
O6 H6 0.8200
O6 C43 1.376(7)
O7 C44 1.379(7)
O7 C45 1.452(8)
O8 C34 1.223(7)
N1 H1 0.8600
N1 C10 1.339(7)
N1 C11 1.418(7)
N2 C5 1.483(7)
N2 C8 1.465(7)
N2 C9 1.498(7)
N3 C27 1.514(7)
N3 C28 1.503(7)
N3 C31 1.520(7)
N4 H4 0.8600
N4 C33 1.423(8)
N4 C34 1.347(7)
C1 H1A 0.9300
C1 C2 1.396(8)
C1 C24 1.387(8)
C2 C3 1.526(8)
C3 H3A 0.9800
C3 C4 1.554(7)
C3 C9 1.544(7)
C4 H4A 0.9800
C4 C5 1.532(7)
C4 C17 1.531(7)
C5 H5A 0.9800
C5 C6 1.549(8)
C6 H6A 0.9700
C6 H6B 0.9700
C6 C7 1.505(9)
C7 H7A 0.9700
C7 H7B 0.9700
C7 C8 1.519(9)
C8 H8A 0.9700
C8 H8B 0.9700
C9 C10 1.558(8)
C9 C46 1.533(7)
C11 C12 1.369(8)
C11 C46 1.391(7)
C12 H12 0.9300
C12 C13 1.372(9)
C13 H13 0.9300
C13 C14 1.400(9)
C14 C15 1.400(8)
C14 C16 1.493(9)
C15 H15 0.9300
C15 C46 1.386(8)
C16 H16A 0.9600
C16 H16B 0.9600
C16 H16C 0.9600
C17 C18 1.385(7)
C17 C22 1.385(7)
C18 H18 0.9300
C18 C19 1.384(8)
C19 H19 0.9300
C19 C20 1.380(8)
C20 C21 1.426(8)
C21 C22 1.384(7)
C22 H22 0.9300
C23 H23A 0.9600
C23 H23B 0.9600
C23 H23C 0.9600
C24 C25 1.498(8)
C25 H25 0.9800
C25 C26 1.547(7)
C25 C28 1.559(7)
C26 H26 0.9800
C26 C27 1.528(8)
C26 C40 1.522(7)
C27 H27 0.9800
C27 C29 1.514(8)
C28 C32 1.518(8)
C28 C34 1.572(7)
C29 H29A 0.9700
C29 H29B 0.9700
C29 C30 1.515(9)
C30 H30A 0.9700
C30 H30B 0.9700
C30 C31 1.525(9)
C31 H31A 0.9700
C31 H31B 0.9700
C32 C33 1.395(8)
C32 C35 1.391(8)
C33 C38 1.385(8)
C35 H35 0.9300
C35 C36 1.386(8)
C36 C37 1.395(9)
C36 C39 1.528(9)
C37 H37 0.9300
C37 C38 1.391(9)
C38 H38 0.9300
C39 H39A 0.9600
C39 H39B 0.9600
C39 H39C 0.9600
C40 C41 1.411(8)
C40 C47 1.394(7)
C41 H41 0.9300
C41 C42 1.389(8)
C42 H42 0.9300
C42 C43 1.388(8)
C43 C44 1.397(8)
C44 C47 1.382(8)
C45 H45A 0.9600
C45 H45B 0.9600
C45 H45C 0.9600
C47 H47 0.9300
Cl1A C49 1.678(10)
Cl1B C49 1.779(15)
Cl3 C49 1.723(10)
Cl2 C49 1.746(9)
C49 H49 0.9800
C49 H49A 0.9800
Cl4A C48 1.746(12)
Cl5A C48 1.742(11)
Cl6A C48 1.738(11)
Cl4B Cl6B 2.31(3)
Cl4B C48 1.711(16)
Cl5B C48 1.747(16)
Cl6B C48 1.731(15)
C48 H48 0.9800
C48 H48A 0.9800

loop_
_geom_torsion_atom_site_label_1
_geom_torsion_atom_site_label_2
_geom_torsion_atom_site_label_3
_geom_torsion_atom_site_label_4
_geom_torsion
O2 C21 C22 C17 -177.1(5)
O3 C20 C21 O2 -0.5(8)
O3 C20 C21 C22 -177.9(5)
O4 C2 C3 C4 -177.4(5)
O4 C2 C3 C9 64.2(6)
O5 C24 C25 C26 -21.1(7)
O5 C24 C25 C28 96.9(6)
O6 C43 C44 O7 -1.4(9)
O6 C43 C44 C47 178.3(6)
O7 C44 C47 C40 -180.0(6)
N1 C11 C12 C13 178.0(6)
N1 C11 C46 C9 7.3(6)
N1 C11 C46 C15 -177.1(5)
N2 C5 C6 C7 23.6(6)
N2 C9 C10 O1 70.0(7)
N2 C9 C10 N1 -108.4(5)
N2 C9 C46 C11 99.9(5)
N2 C9 C46 C15 -75.0(7)
N3 C27 C29 C30 -24.8(6)
N3 C28 C32 C33 -108.8(5)
N3 C28 C32 C35 70.2(8)
N3 C28 C34 O8 -61.4(7)
N3 C28 C34 N4 116.5(5)
N4 C33 C38 C37 179.2(6)
C1 C2 C3 C4 2.6(8)
C1 C2 C3 C9 -115.8(6)
C1 C24 C25 C26 158.2(5)
C1 C24 C25 C28 -83.8(7)
C2 C1 C24 O5 0.4(9)
C2 C1 C24 C25 -178.9(5)
C2 C3 C4 C5 -168.0(4)
C2 C3 C4 C17 68.8(7)
C2 C3 C9 N2 162.4(4)
C2 C3 C9 C10 -85.0(6)
C2 C3 C9 C46 34.2(7)
C3 C4 C5 N2 34.5(5)
C3 C4 C5 C6 149.9(5)
C3 C4 C17 C18 -131.7(6)
C3 C4 C17 C22 54.8(7)
C3 C9 C10 O1 -42.9(8)
C3 C9 C10 N1 138.8(5)
C3 C9 C46 C11 -137.0(5)
C3 C9 C46 C15 48.2(8)
C4 C3 C9 N2 35.8(5)
C4 C3 C9 C10 148.4(5)
C4 C3 C9 C46 -92.4(5)
C4 C5 C6 C7 -92.0(6)
C4 C17 C18 C19 -173.6(5)
C4 C17 C22 C21 173.1(5)
C5 N2 C8 C7 -19.8(6)
C5 N2 C9 C3 -14.8(6)
C5 N2 C9 C10 -135.9(5)
C5 N2 C9 C46 115.7(5)
C5 C4 C17 C18 111.3(6)
C5 C4 C17 C22 -62.2(7)
C5 C6 C7 C8 -34.9(6)
C6 C7 C8 N2 34.3(6)
C8 N2 C5 C4 119.2(5)
C8 N2 C5 C6 -2.3(6)
C8 N2 C9 C3 -140.4(5)
C8 N2 C9 C10 98.5(6)
C8 N2 C9 C46 -9.9(7)
C9 N2 C5 C4 -12.6(6)
C9 N2 C5 C6 -134.1(5)
C9 N2 C8 C7 105.9(6)
C9 C3 C4 C5 -42.9(5)
C9 C3 C4 C17 -166.1(5)
C10 N1 C11 C12 178.5(6)
C10 N1 C11 C46 -0.5(7)
C10 C9 C46 C11 -10.3(6)
C10 C9 C46 C15 174.9(6)
C11 N1 C10 O1 175.1(5)
C11 N1 C10 C9 -6.5(6)
C11 C12 C13 C14 -0.4(10)
C12 C11 C46 C9 -171.7(5)
C12 C11 C46 C15 3.9(9)
C12 C13 C14 C15 2.9(10)
C12 C13 C14 C16 -177.4(7)
C13 C14 C15 C46 -2.1(9)
C14 C15 C46 C9 173.2(6)
C14 C15 C46 C11 -1.1(8)
C16 C14 C15 C46 178.2(6)
C17 C4 C5 N2 161.0(5)
C17 C4 C5 C6 -83.6(6)
C17 C18 C19 C20 0.4(9)
C18 C17 C22 C21 -0.5(8)
C18 C19 C20 O3 177.6(6)
C18 C19 C20 C21 -0.8(9)
C19 C20 C21 O2 178.0(5)
C19 C20 C21 C22 0.6(9)
C20 C21 C22 C17 0.1(9)
C22 C17 C18 C19 0.2(8)
C23 O2 C21 C20 -173.8(5)
C23 O2 C21 C22 3.5(9)
C24 C1 C2 O4 1.0(9)
C24 C1 C2 C3 -179.0(5)
C24 C25 C26 C27 166.9(5)
C24 C25 C26 C40 -66.4(7)
C24 C25 C28 N3 -160.6(4)
C24 C25 C28 C32 -30.7(7)
C24 C25 C28 C34 87.1(6)
C25 C26 C27 N3 -31.3(6)
C25 C26 C27 C29 -148.4(5)
C25 C26 C40 C41 -45.7(8)
C25 C26 C40 C47 134.6(5)
C25 C28 C32 C33 128.0(5)
C25 C28 C32 C35 -53.0(8)
C25 C28 C34 O8 50.1(8)
C25 C28 C34 N4 -132.0(5)
C26 C25 C28 N3 -35.9(5)
C26 C25 C28 C32 94.0(5)
C26 C25 C28 C34 -148.3(5)
C26 C27 C29 C30 91.2(6)
C26 C40 C41 C42 -178.8(6)
C26 C40 C47 C44 178.8(5)
C27 N3 C28 C25 17.1(5)
C27 N3 C28 C32 -113.1(5)
C27 N3 C28 C34 135.4(5)
C27 N3 C31 C30 18.3(6)
C27 C26 C40 C41 74.9(7)
C27 C26 C40 C47 -104.9(6)
C27 C29 C30 C31 36.1(6)
C28 N3 C27 C26 8.9(6)
C28 N3 C27 C29 131.6(5)
C28 N3 C31 C30 -104.8(5)
C28 C25 C26 C27 41.7(5)
C28 C25 C26 C40 168.3(5)
C28 C32 C33 N4 -1.8(7)
C28 C32 C33 C38 175.7(5)
C28 C32 C35 C36 -175.6(5)
C29 C30 C31 N3 -33.6(6)
C31 N3 C27 C26 -118.8(5)
C31 N3 C27 C29 4.0(6)
C31 N3 C28 C25 138.8(5)
C31 N3 C28 C32 8.6(6)
C31 N3 C28 C34 -102.8(5)
C32 C28 C34 O8 176.6(6)
C32 C28 C34 N4 -5.4(6)
C32 C33 C38 C37 2.2(10)
C32 C35 C36 C37 -1.9(9)
C32 C35 C36 C39 178.4(6)
C33 N4 C34 O8 -177.3(6)
C33 N4 C34 C28 4.8(7)
C33 C32 C35 C36 3.3(9)
C34 N4 C33 C32 -2.0(7)
C34 N4 C33 C38 -179.3(6)
C34 C28 C32 C33 4.3(6)
C34 C28 C32 C35 -176.7(6)
C35 C32 C33 N4 179.0(5)
C35 C32 C33 C38 -3.5(9)
C35 C36 C37 C38 0.6(10)
C36 C37 C38 C33 -0.8(10)
C39 C36 C37 C38 -179.6(6)
C40 C26 C27 N3 -159.4(5)
C40 C26 C27 C29 83.5(6)
C40 C41 C42 C43 -0.2(9)
C41 C40 C47 C44 -1.0(9)
C41 C42 C43 O6 -178.3(6)
C41 C42 C43 C44 -0.5(10)
C42 C43 C44 O7 -179.3(6)
C42 C43 C44 C47 0.4(9)
C43 C44 C47 C40 0.3(9)
C45 O7 C44 C43 173.1(6)
C45 O7 C44 C47 -6.6(9)
C46 C9 C10 O1 -171.5(5)
C46 C9 C10 N1 10.2(6)
C46 C11 C12 C13 -3.1(9)
C47 C40 C41 C42 1.0(9)
Cl4B Cl6B C48 Cl5B 113(2)
Cl6B Cl4B C48 Cl5B -135(2)
